data_7250898
loop_
_publ_author_name
'Bandaru, Rohith Phaneendra'
'Jami, Ananda Kumar'
'Tripuramallu, Bharat Kumar'

_publ_section_title
;
 Self-assembly of tin(iv) cyanophenyl porphyrins into hydrogen-bonded
 frameworks reinforced by halogen bonding: synthesis, structure and
 computational perspectives
;
_journal_issue 43
_journal_name_full CrystEngComm
_journal_page_first 7081
_journal_page_last 7093
_journal_paper_doi 10.1039/D5CE00731C
_journal_volume 27
_journal_year 2025
_chemical_formula_moiety 'C62 H32 I2 N8 O4 Sn, 2(C3 H7 N O)'
_chemical_formula_sum 'C68 H46 I2 N10 O6 Sn'
_chemical_formula_weight 1471.64
_space_group_crystal_system triclinic
_space_group_IT_number 2
_space_group_name_Hall '-P 1'
_space_group_name_H-M_alt 'P -1'
_atom_sites_solution_hydrogens geom
_audit_creation_date 2024-09-12
_audit_creation_method
;
Olex2 1.5
(compiled 2024.02.16 svn.r378c4104 for OlexSys, GUI svn.r6928)
;
_audit_update_record
;
2025-07-14 deposited with the CCDC.	2025-09-22 downloaded from the CCDC.
;
_cell_angle_alpha 73.879(3)
_cell_angle_beta 80.487(3)
_cell_angle_gamma 75.715(3)
_cell_formula_units_Z 1
_cell_length_a 7.7190(5)
_cell_length_b 12.2333(9)
_cell_length_c 17.0991(13)
_cell_measurement_reflns_used 5517
_cell_measurement_temperature 110.15
_cell_measurement_theta_max 24.68
_cell_measurement_theta_min 2.41
_cell_volume 1495.05(19)
_computing_cell_refinement 'SAINT v8.34A (Bruker, 2013)'
_computing_data_reduction 'SAINT v8.34A (Bruker, 2013)'
_computing_molecular_graphics 'Olex2 1.5 (Dolomanov et al., 2009)'
_computing_publication_material 'Olex2 1.5 (Dolomanov et al., 2009)'
_computing_structure_refinement 'XL  (Sheldrick, 2008)'
_computing_structure_solution 'Olex2 1.5 (Dolomanov et al., 2009)'
_diffrn_ambient_temperature 110.15
_diffrn_measured_fraction_theta_full 0.948
_diffrn_measured_fraction_theta_max 0.971
_diffrn_measurement_device_type 'Bruker APEX-II CCD'
_diffrn_measurement_method '\f and \w scans'
_diffrn_radiation_type MoK\a
_diffrn_radiation_wavelength 0.71073
_diffrn_reflns_av_R_equivalents 0.0403
_diffrn_reflns_av_unetI/netI 0.0511
_diffrn_reflns_Laue_measured_fraction_full 0.948
_diffrn_reflns_Laue_measured_fraction_max 0.971
_diffrn_reflns_limit_h_max 9
_diffrn_reflns_limit_h_min -8
_diffrn_reflns_limit_k_max 14
_diffrn_reflns_limit_k_min -14
_diffrn_reflns_limit_l_max 19
_diffrn_reflns_limit_l_min -20
_diffrn_reflns_number 17868
_diffrn_reflns_point_group_measured_fraction_full 0.948
_diffrn_reflns_point_group_measured_fraction_max 0.971
_diffrn_reflns_theta_full 25.242
_diffrn_reflns_theta_max 25.045
_diffrn_reflns_theta_min 1.773
_exptl_absorpt_coefficient_mu 1.523
_exptl_absorpt_correction_T_max 0.859
_exptl_absorpt_correction_T_min 0.833
_exptl_absorpt_correction_type empirical
_exptl_absorpt_process_details
;
SADABS-2014/5 (Bruker,2014/5) was used for absorption correction.
wR2(int) was 0.0727 before and 0.0459 after correction.
The Ratio of minimum to maximum transmission is 0.8971.
The \l/2 correction factor is 0.00150.
;
_exptl_crystal_colour green
_exptl_crystal_density_diffrn 1.635
_exptl_crystal_density_method 'not measured'
_exptl_crystal_description cubic
_exptl_crystal_F_000 728
_exptl_crystal_size_max 0.25
_exptl_crystal_size_mid 0.1
_exptl_crystal_size_min 0.1
_refine_diff_density_max 0.174
_refine_diff_density_min -0.084
_refine_diff_density_rms 0.008
_refine_ls_extinction_method none
_refine_ls_goodness_of_fit_ref 1.042
_refine_ls_hydrogen_treatment constr
_refine_ls_matrix_type full
_refine_ls_number_parameters 374
_refine_ls_number_reflns 5143
_refine_ls_number_restraints 0
_refine_ls_restrained_S_all 1.042
_refine_ls_R_factor_all 0.0856
_refine_ls_R_factor_gt 0.0659
_refine_ls_shift/su_max 0.001
_refine_ls_shift/su_mean 0.000
_refine_ls_structure_factor_coef Fsqd
_refine_ls_weighting_details 'w=1/[\s^2^(Fo^2^)+(0.0510P)^2^+0.0455P] where P=(Fo^2^+2Fc^2^)/3'
_refine_ls_weighting_scheme calc
_refine_ls_wR_factor_gt 0.1577
_refine_ls_wR_factor_ref 0.1679
_reflns_Friedel_coverage 0.000
_reflns_number_gt 4120
_reflns_number_total 5143
_reflns_threshold_expression 'I > 2\s(I)'
_cod_data_source_file d5ce00731c2.cif
_cod_data_source_block bkt10
_cod_depositor_comments
;
The following automatic conversions were performed:

data item '_exptl_absorpt_correction_type' value 'Empirical' was
changed to 'empirical' in accordance with the
/home/data/users/saulius/crontab/automatic-downloads/rss-feeds/RSC/lib/dictionaries/cif_core.dic
dictionary named 'cif_core.dic' version 2.4.2 last updated on
2011-04-26.

Automatic conversion script
Id: cif_fix_values 8170 2020-07-09 18:12:32Z antanas 

 Adding full bibliography for 7250896--7250898.cif.
;
_cod_database_code 7250898
_shelxl_version_number 2014-3
_shelx_space_group_comment
;
The symmetry employed for this shelxl refinement is uniquely defined
by the following loop, which should always be used as a source of
symmetry information in preference to the above space-group names.
They are only intended as comments.
;
_shelx_estimated_absorpt_t_max 0.863
_shelx_estimated_absorpt_t_min 0.702
_olex2_refinement_description
;
1. Fixed Uiso
 At 1.2 times of:
  All C(H) groups
 At 1.5 times of:
  All C(H,H,H) groups
2. Uiso/Uaniso restraints and constraints
Uanis(O3) = Uanis(C34) = Uanis(N015) = Uanis(C32) = Uanis(C33)
3.a Aromatic/amide H refined with riding coordinates:
 C3(H3), C2(H2), C18(H18), C16(H16), C7(H7), C15(H15), C8(H8), C13(H13),
 C27(H27), C22(H22), C12(H12), C19(H19), C21(H21), C28(H28), C31(H31), C30(H30),
  C34(H34)
3.b Idealised Me refined as rotating group:
 C32(H32A,H32B,H32C), C33(H33A,H33B,H33C)
;
_olex2_submission_special_instructions 'No special instructions were received'

loop_
_space_group_symop_operation_xyz
'x, y, z'
'-x, -y, -z'

loop_
_atom_site_label
_atom_site_type_symbol
_atom_site_fract_x
_atom_site_fract_y
_atom_site_fract_z
_atom_site_U_iso_or_equiv
_atom_site_adp_type
_atom_site_occupancy
_atom_site_site_symmetry_order
_atom_site_calc_flag
_atom_site_refinement_flags_posn
_atom_site_refinement_flags_adp
_atom_site_refinement_flags_occupancy
_atom_site_disorder_assembly
_atom_site_disorder_group
Sn1 Sn 0.5000 0.5000 0.5000 0.0234(13) Uani 1 2 d S . P . .
I1 I 0.26825(12) 0.17827(7) 1.00316(4) 0.0695(14) Uani 1 1 d . . . . .
O1 O 0.3772(6) 0.3701(4) 0.5735(3) 0.0285(17) Uani 1 1 d . . . . .
N2 N 0.6085(7) 0.4113(5) 0.4081(4) 0.0245(18) Uani 1 1 d . . . . .
N1 N 0.2690(7) 0.5770(5) 0.4396(3) 0.0251(18) Uani 1 1 d . . . . .
O2 O 0.5846(8) 0.2061(5) 0.5883(4) 0.0442(19) Uani 1 1 d . . . . .
C4 C 0.2518(9) 0.5743(6) 0.3615(4) 0.0241(19) Uani 1 1 d . . . . .
C9 C 0.7792(9) 0.3447(6) 0.4021(4) 0.028(2) Uani 1 1 d . . . . .
C1 C 0.1278(9) 0.6595(6) 0.4632(4) 0.0238(19) Uani 1 1 d . . . . .
N4 N 1.7168(10) -0.0287(7) 0.3658(5) 0.047(2) Uani 1 1 d . . . . .
C6 C 0.5407(9) 0.4337(6) 0.3344(4) 0.025(2) Uani 1 1 d . . . . .
C3 C 0.0913(10) 0.6571(7) 0.3359(5) 0.032(2) Uani 1 1 d . . . . .
H3 H 0.0452 0.6726 0.2849 0.038 Uiso 1 1 calc R U . . .
C17 C 0.3259(9) 0.5162(7) 0.2296(4) 0.029(2) Uani 1 1 d . . . . .
C2 C 0.0178(10) 0.7087(6) 0.3972(5) 0.028(2) Uani 1 1 d . . . . .
H2 H -0.0887 0.7677 0.3967 0.034 Uiso 1 1 calc R U . . .
C18 C 0.3319(11) 0.6167(7) 0.1688(5) 0.037(2) Uani 1 1 d . . . . .
H18 H 0.3619 0.6810 0.1804 0.044 Uiso 1 1 calc R U . . .
C16 C 1.2350(10) 0.2583(6) 0.4474(4) 0.028(2) Uani 1 1 d . . . . .
H16 H 1.2327 0.3284 0.4617 0.033 Uiso 1 1 calc R U . . .
C11 C 1.0746(9) 0.2280(6) 0.4450(4) 0.026(2) Uani 1 1 d . . . . .
C5 C 0.3726(9) 0.5061(6) 0.3137(4) 0.025(2) Uani 1 1 d . . . . .
C7 C 0.6711(10) 0.3770(6) 0.2811(4) 0.027(2) Uani 1 1 d . . . . .
H7 H 0.6575 0.3765 0.2270 0.033 Uiso 1 1 calc R U . . .
C14 C 1.4015(10) 0.0878(7) 0.4064(4) 0.030(2) Uani 1 1 d . . . . .
N3 N 0.1917(12) 0.5474(8) -0.0736(5) 0.058(3) Uani 1 1 d . . . . .
C15 C 1.3983(10) 0.1876(7) 0.4293(5) 0.032(2) Uani 1 1 d . . . . .
H15 H 1.5075 0.2079 0.4325 0.039 Uiso 1 1 calc R U . . .
C24 C 1.5763(11) 0.0191(7) 0.3846(5) 0.035(2) Uani 1 1 d . . . . .
C8 C 0.8180(10) 0.3241(7) 0.3216(5) 0.030(2) Uani 1 1 d . . . . .
H8 H 0.9271 0.2810 0.3005 0.037 Uiso 1 1 calc R U . . .
C13 C 1.2435(10) 0.0539(7) 0.4055(5) 0.033(2) Uani 1 1 d . . . . .
H13 H 1.2473 -0.0166 0.3914 0.040 Uiso 1 1 calc R U . . .
C10 C 0.8997(9) 0.3080(6) 0.4621(4) 0.025(2) Uani 1 1 d . . . . .
C27 C 0.2863(11) 0.3296(7) 0.7410(5) 0.036(2) Uani 1 1 d . . . . .
H27 H 0.2284 0.3990 0.7056 0.044 Uiso 1 1 calc R U . . .
C20 C 0.2516(11) 0.5310(8) 0.0737(5) 0.040(2) Uani 1 1 d . . . . .
C22 C 0.2832(12) 0.4211(8) 0.2126(5) 0.041(2) Uani 1 1 d . . . . .
H22 H 0.2802 0.3515 0.2543 0.049 Uiso 1 1 calc R U . . .
C12 C 1.0782(10) 0.1242(6) 0.4253(5) 0.031(2) Uani 1 1 d . . . . .
H12 H 0.9692 0.1013 0.4253 0.038 Uiso 1 1 calc R U . . .
C23 C 0.2143(12) 0.5393(9) -0.0090(6) 0.046(3) Uani 1 1 d . . . . .
C25 C 0.4650(11) 0.2736(7) 0.6165(5) 0.038(2) Uani 1 1 d . . . . .
C19 C 0.2940(11) 0.6243(8) 0.0905(5) 0.041(2) Uani 1 1 d . . . . .
H19 H 0.2974 0.6938 0.0487 0.049 Uiso 1 1 calc R U . . .
C21 C 0.2455(13) 0.4290(9) 0.1349(5) 0.047(3) Uani 1 1 d . . . . .
H21 H 0.2154 0.3649 0.1231 0.056 Uiso 1 1 calc R U . . .
C28 C 0.2418(12) 0.3115(8) 0.8262(5) 0.045(2) Uani 1 1 d . . . . .
H28 H 0.1549 0.3672 0.8491 0.054 Uiso 1 1 calc R U . . .
C26 C 0.4122(12) 0.2487(7) 0.7078(5) 0.040(2) Uani 1 1 d . . . . .
C29 C 0.3299(13) 0.2095(9) 0.8751(6) 0.048(3) Uani 1 1 d . . . . .
C31 C 0.4960(13) 0.1491(8) 0.7576(6) 0.046(2) Uani 1 1 d . . . . .
H31 H 0.5842 0.0942 0.7346 0.055 Uiso 1 1 calc R U . . .
C30 C 0.4537(14) 0.1265(9) 0.8428(6) 0.052(3) Uani 1 1 d . . . . .
H30 H 0.5091 0.0556 0.8775 0.063 Uiso 1 1 calc R U . . .
N015 N -0.0889(17) 0.0780(11) 1.1719(7) 0.091(2) Uani 1 1 d . . . . .
C32 C -0.264(2) 0.1255(14) 1.1474(9) 0.091(2) Uani 1 1 d . . . . .
H32A H -0.2709 0.1075 1.0957 0.136 Uiso 1 1 calc R U . . .
H32B H -0.2912 0.2101 1.1400 0.136 Uiso 1 1 calc R U . . .
H32C H -0.3517 0.0915 1.1896 0.136 Uiso 1 1 calc R U . . .
C33 C -0.014(2) -0.0472(13) 1.1864(9) 0.091(2) Uani 1 1 d . . . . .
H33A H -0.1028 -0.0898 1.2211 0.136 Uiso 1 1 calc R U . . .
H33B H 0.0951 -0.0667 1.2137 0.136 Uiso 1 1 calc R U . . .
H33C H 0.0143 -0.0689 1.1340 0.136 Uiso 1 1 calc R U . . .
C34 C 0.006(2) 0.1516(15) 1.1804(9) 0.091(2) Uani 1 1 d . . . . .
H34 H -0.0559 0.2303 1.1750 0.109 Uiso 1 1 calc R U . . .
O3 O 0.1622(14) 0.1297(9) 1.1942(6) 0.091(2) Uani 1 1 d . . . . .

loop_
_atom_site_aniso_label
_atom_site_aniso_U_11
_atom_site_aniso_U_22
_atom_site_aniso_U_33
_atom_site_aniso_U_23
_atom_site_aniso_U_13
_atom_site_aniso_U_12
Sn1 0.0224(13) 0.0244(13) 0.0215(13) -0.0088(4) -0.0063(3) 0.0044(4)
I1 0.0869(15) 0.0757(14) 0.0384(14) -0.0067(5) -0.0021(4) -0.0146(5)
O1 0.028(3) 0.027(3) 0.029(3) -0.005(2) -0.006(2) -0.004(2)
N2 0.022(3) 0.027(3) 0.024(3) -0.008(3) -0.005(2) -0.001(2)
N1 0.022(3) 0.028(3) 0.023(3) -0.007(2) -0.005(2) 0.002(2)
O2 0.055(4) 0.033(3) 0.041(4) -0.010(3) 0.002(3) -0.006(3)
C4 0.023(4) 0.029(4) 0.021(4) -0.007(3) -0.005(3) -0.005(3)
C9 0.026(4) 0.029(4) 0.028(4) -0.012(3) -0.002(3) 0.000(3)
C1 0.019(3) 0.028(4) 0.024(4) -0.007(3) -0.005(3) -0.002(3)
N4 0.038(4) 0.042(4) 0.050(5) -0.008(4) 0.003(3) 0.004(3)
C6 0.027(4) 0.025(4) 0.022(4) -0.006(3) -0.005(3) -0.001(3)
C3 0.026(4) 0.038(4) 0.027(4) -0.007(3) -0.010(3) 0.002(3)
C17 0.025(4) 0.037(4) 0.023(4) -0.011(3) -0.005(3) -0.002(3)
C2 0.025(4) 0.028(4) 0.030(4) -0.010(3) -0.006(3) 0.003(3)
C18 0.040(5) 0.037(5) 0.033(5) -0.010(4) -0.006(3) -0.004(3)
C16 0.030(4) 0.026(4) 0.026(4) -0.007(3) -0.002(3) -0.003(3)
C11 0.022(4) 0.027(4) 0.024(4) -0.006(3) -0.005(3) 0.006(3)
C5 0.026(4) 0.026(4) 0.024(4) -0.007(3) -0.006(3) -0.005(3)
C7 0.032(4) 0.029(4) 0.021(4) -0.009(3) -0.002(3) -0.003(3)
C14 0.028(4) 0.030(4) 0.024(4) -0.003(3) -0.004(3) 0.005(3)
N3 0.066(6) 0.085(7) 0.028(4) -0.020(4) -0.005(4) -0.017(5)
C15 0.029(4) 0.032(4) 0.031(4) -0.003(3) -0.002(3) -0.003(3)
C24 0.036(5) 0.032(4) 0.028(4) -0.004(3) -0.003(3) 0.001(3)
C8 0.029(4) 0.035(4) 0.029(4) -0.016(3) -0.001(3) -0.002(3)
C13 0.038(4) 0.024(4) 0.034(4) -0.010(3) -0.002(3) 0.000(3)
C10 0.022(4) 0.024(4) 0.026(4) -0.006(3) -0.001(3) 0.002(3)
C27 0.033(4) 0.036(4) 0.039(5) -0.006(4) -0.005(3) -0.009(3)
C20 0.037(5) 0.057(6) 0.027(4) -0.014(4) -0.011(3) -0.005(4)
C22 0.050(5) 0.046(5) 0.028(4) -0.005(4) -0.005(4) -0.019(4)
C12 0.031(4) 0.027(4) 0.036(4) -0.006(3) -0.008(3) -0.003(3)
C23 0.046(5) 0.061(6) 0.034(5) -0.017(4) -0.007(4) -0.012(4)
C25 0.042(5) 0.036(5) 0.042(5) -0.015(4) -0.006(4) -0.009(4)
C19 0.042(5) 0.047(5) 0.030(4) -0.004(4) -0.011(4) -0.006(4)
C21 0.054(6) 0.059(6) 0.036(5) -0.018(4) -0.005(4) -0.023(5)
C28 0.045(5) 0.052(6) 0.039(5) -0.013(4) -0.005(4) -0.011(4)
C26 0.042(5) 0.039(5) 0.042(5) -0.010(4) -0.005(4) -0.012(4)
C29 0.056(6) 0.052(6) 0.038(5) -0.009(4) -0.009(4) -0.016(4)
C31 0.050(5) 0.040(5) 0.044(5) -0.010(4) -0.009(4) 0.001(4)
C30 0.064(6) 0.045(5) 0.046(6) -0.008(4) -0.012(5) -0.006(5)
N015 0.101(4) 0.098(4) 0.071(3) -0.025(3) -0.013(3) -0.011(3)
C32 0.101(4) 0.098(4) 0.071(3) -0.025(3) -0.013(3) -0.011(3)
C33 0.101(4) 0.098(4) 0.071(3) -0.025(3) -0.013(3) -0.011(3)
C34 0.101(4) 0.098(4) 0.071(3) -0.025(3) -0.013(3) -0.011(3)
O3 0.101(4) 0.098(4) 0.071(3) -0.025(3) -0.013(3) -0.011(3)

loop_
_atom_type_symbol
_atom_type_description
_atom_type_scat_dispersion_real
_atom_type_scat_dispersion_imag
_atom_type_scat_source
C C 0.0033 0.0016 'International Tables Vol C Tables 4.2.6.8 and 6.1.1.4'
H H 0.0000 0.0000 'International Tables Vol C Tables 4.2.6.8 and 6.1.1.4'
I I -0.4742 1.8119 'International Tables Vol C Tables 4.2.6.8 and 6.1.1.4'
N N 0.0061 0.0033 'International Tables Vol C Tables 4.2.6.8 and 6.1.1.4'
O O 0.0106 0.0060 'International Tables Vol C Tables 4.2.6.8 and 6.1.1.4'
Sn Sn -0.6537 1.4246 'International Tables Vol C Tables 4.2.6.8 and 6.1.1.4'

loop_
_geom_angle_atom_site_label_1
_geom_angle_atom_site_label_2
_geom_angle_atom_site_label_3
_geom_angle
_geom_angle_site_symmetry_1
_geom_angle_site_symmetry_3
_geom_angle_publ_flag
O1 Sn1 O1 180.0(2) . 2_666 ?
O1 Sn1 N2 95.1(2) . . ?
O1 Sn1 N2 84.9(2) 2_666 . ?
O1 Sn1 N2 84.9(2) . 2_666 ?
O1 Sn1 N2 95.1(2) 2_666 2_666 ?
O1 Sn1 N1 90.6(2) . . ?
O1 Sn1 N1 89.4(2) . 2_666 ?
O1 Sn1 N1 89.4(2) 2_666 . ?
O1 Sn1 N1 90.6(2) 2_666 2_666 ?
N2 Sn1 N2 180.0 2_666 . ?
N1 Sn1 N2 90.0(2) . . ?
N1 Sn1 N2 90.0(2) 2_666 . ?
N1 Sn1 N2 90.0(2) . 2_666 ?
N1 Sn1 N2 90.0(2) 2_666 2_666 ?
N1 Sn1 N1 180.0 . 2_666 ?
C25 O1 Sn1 123.0(5) . . ?
C9 N2 Sn1 125.1(5) . . ?
C9 N2 C6 107.9(6) . . ?
C6 N2 Sn1 125.2(4) . . ?
C4 N1 Sn1 124.9(4) . . ?
C4 N1 C1 108.3(5) . . ?
C1 N1 Sn1 125.2(5) . . ?
N1 C4 C3 107.8(6) . . ?
N1 C4 C5 126.3(6) . . ?
C5 C4 C3 125.9(6) . . ?
N2 C9 C8 108.0(6) . . ?
N2 C9 C10 126.4(6) . . ?
C10 C9 C8 125.5(6) . . ?
N1 C1 C2 107.8(6) . . ?
N1 C1 C10 126.1(6) . 2_666 ?
C10 C1 C2 126.1(6) 2_666 . ?
N2 C6 C5 125.5(6) . . ?
N2 C6 C7 108.8(6) . . ?
C5 C6 C7 125.7(6) . . ?
C4 C3 H3 126.0 . . ?
C2 C3 C4 107.9(6) . . ?
C2 C3 H3 126.0 . . ?
C18 C17 C5 120.3(7) . . ?
C18 C17 C22 120.1(7) . . ?
C22 C17 C5 119.6(7) . . ?
C1 C2 H2 125.9 . . ?
C3 C2 C1 108.1(6) . . ?
C3 C2 H2 125.9 . . ?
C17 C18 H18 120.0 . . ?
C17 C18 C19 120.1(8) . . ?
C19 C18 H18 120.0 . . ?
C11 C16 H16 119.6 . . ?
C15 C16 H16 119.6 . . ?
C15 C16 C11 120.7(7) . . ?
C16 C11 C10 119.7(6) . . ?
C16 C11 C12 119.5(6) . . ?
C12 C11 C10 120.8(7) . . ?
C4 C5 C6 126.6(6) . . ?
C4 C5 C17 117.3(6) . . ?
C6 C5 C17 115.9(6) . . ?
C6 C7 H7 126.2 . . ?
C8 C7 C6 107.5(6) . . ?
C8 C7 H7 126.2 . . ?
C15 C14 C24 117.5(7) . . ?
C15 C14 C13 120.8(7) . . ?
C13 C14 C24 121.7(7) . . ?
C16 C15 H15 120.2 . . ?
C14 C15 C16 119.6(7) . . ?
C14 C15 H15 120.2 . . ?
N4 C24 C14 176.0(9) . . ?
C9 C8 H8 126.1 . . ?
C7 C8 C9 107.7(6) . . ?
C7 C8 H8 126.1 . . ?
C14 C13 H13 120.2 . . ?
C14 C13 C12 119.6(7) . . ?
C12 C13 H13 120.2 . . ?
C9 C10 C1 126.0(6) . 2_666 ?
C9 C10 C11 117.3(6) . . ?
C1 C10 C11 116.7(6) 2_666 . ?
C28 C27 H27 119.3 . . ?
C26 C27 H27 119.3 . . ?
C26 C27 C28 121.3(8) . . ?
C19 C20 C23 119.4(8) . . ?
C19 C20 C21 120.3(7) . . ?
C21 C20 C23 120.3(8) . . ?
C17 C22 H22 120.2 . . ?
C21 C22 C17 119.7(8) . . ?
C21 C22 H22 120.2 . . ?
C11 C12 C13 119.6(7) . . ?
C11 C12 H12 120.2 . . ?
C13 C12 H12 120.2 . . ?
N3 C23 C20 177.3(11) . . ?
O1 C25 C26 115.8(7) . . ?
O2 C25 O1 124.4(8) . . ?
O2 C25 C26 119.8(8) . . ?
C18 C19 H19 120.0 . . ?
C20 C19 C18 119.9(8) . . ?
C20 C19 H19 120.0 . . ?
C20 C21 H21 120.0 . . ?
C22 C21 C20 120.0(8) . . ?
C22 C21 H21 120.0 . . ?
C27 C28 H28 121.4 . . ?
C29 C28 C27 117.2(8) . . ?
C29 C28 H28 121.4 . . ?
C27 C26 C25 120.1(8) . . ?
C31 C26 C27 120.0(8) . . ?
C31 C26 C25 119.8(8) . . ?
C28 C29 I1 118.7(7) . . ?
C30 C29 I1 119.1(7) . . ?
C30 C29 C28 122.1(9) . . ?
C26 C31 H31 119.7 . . ?
C26 C31 C30 120.7(9) . . ?
C30 C31 H31 119.7 . . ?
C29 C30 C31 118.6(9) . . ?
C29 C30 H30 120.7 . . ?
C31 C30 H30 120.7 . . ?
C32 N015 C33 120.6(13) . . ?
C34 N015 C32 118.0(14) . . ?
C34 N015 C33 121.5(13) . . ?
N015 C32 H32A 109.5 . . ?
N015 C32 H32B 109.5 . . ?
N015 C32 H32C 109.5 . . ?
H32A C32 H32B 109.5 . . ?
H32A C32 H32C 109.5 . . ?
H32B C32 H32C 109.5 . . ?
N015 C33 H33A 109.5 . . ?
N015 C33 H33B 109.5 . . ?
N015 C33 H33C 109.5 . . ?
H33A C33 H33B 109.5 . . ?
H33A C33 H33C 109.5 . . ?
H33B C33 H33C 109.5 . . ?
N015 C34 H34 116.1 . . ?
O3 C34 N015 127.8(16) . . ?
O3 C34 H34 116.1 . . ?

loop_
_geom_bond_atom_site_label_1
_geom_bond_atom_site_label_2
_geom_bond_distance
_geom_bond_site_symmetry_2
_geom_bond_publ_flag
Sn1 O1 2.060(5) . ?
Sn1 O1 2.060(5) 2_666 ?
Sn1 N2 2.101(6) . ?
Sn1 N2 2.100(6) 2_666 ?
Sn1 N1 2.091(6) . ?
Sn1 N1 2.091(6) 2_666 ?
I1 C29 2.108(9) . ?
O1 C25 1.296(10) . ?
N2 C9 1.372(9) . ?
N2 C6 1.375(9) . ?
N1 C4 1.374(9) . ?
N1 C1 1.381(9) . ?
O2 C25 1.210(10) . ?
C4 C3 1.437(10) . ?
C4 C5 1.405(10) . ?
C9 C8 1.439(10) . ?
C9 C10 1.404(10) . ?
C1 C2 1.429(10) . ?
C1 C10 1.410(10) 2_666 ?
N4 C24 1.139(10) . ?
C6 C5 1.415(10) . ?
C6 C7 1.424(10) . ?
C3 H3 0.9500 . ?
C3 C2 1.346(11) . ?
C17 C18 1.378(11) . ?
C17 C5 1.504(10) . ?
C17 C22 1.398(11) . ?
C2 H2 0.9500 . ?
C18 H18 0.9500 . ?
C18 C19 1.390(11) . ?
C16 H16 0.9500 . ?
C16 C11 1.387(11) . ?
C16 C15 1.384(10) . ?
C11 C10 1.497(9) . ?
C11 C12 1.394(10) . ?
C7 H7 0.9500 . ?
C7 C8 1.353(10) . ?
C14 C15 1.375(11) . ?
C14 C24 1.454(10) . ?
C14 C13 1.385(11) . ?
N3 C23 1.119(11) . ?
C15 H15 0.9500 . ?
C8 H8 0.9500 . ?
C13 H13 0.9500 . ?
C13 C12 1.401(10) . ?
C10 C1 1.410(10) 2_666 ?
C27 H27 0.9500 . ?
C27 C28 1.409(12) . ?
C27 C26 1.378(12) . ?
C20 C23 1.461(11) . ?
C20 C19 1.375(13) . ?
C20 C21 1.394(13) . ?
C22 H22 0.9500 . ?
C22 C21 1.379(12) . ?
C12 H12 0.9500 . ?
C25 C26 1.512(12) . ?
C19 H19 0.9500 . ?
C21 H21 0.9500 . ?
C28 H28 0.9500 . ?
C28 C29 1.382(13) . ?
C26 C31 1.359(13) . ?
C29 C30 1.381(14) . ?
C31 H31 0.9500 . ?
C31 C30 1.402(13) . ?
C30 H30 0.9500 . ?
N015 C32 1.416(18) . ?
N015 C33 1.463(18) . ?
N015 C34 1.344(19) . ?
C32 H32A 0.9800 . ?
C32 H32B 0.9800 . ?
C32 H32C 0.9800 . ?
C33 H33A 0.9800 . ?
C33 H33B 0.9800 . ?
C33 H33C 0.9800 . ?
C34 H34 0.9500 . ?
C34 O3 1.215(17) . ?

loop_
_geom_torsion_atom_site_label_1
_geom_torsion_atom_site_label_2
_geom_torsion_atom_site_label_3
_geom_torsion_atom_site_label_4
_geom_torsion
_geom_torsion_site_symmetry_1
_geom_torsion_site_symmetry_2
_geom_torsion_site_symmetry_3
_geom_torsion_site_symmetry_4
_geom_torsion_publ_flag
Sn1 O1 C25 O2 -58.1(10) . . . . ?
Sn1 O1 C25 C26 120.7(6) . . . . ?
Sn1 N2 C9 C8 -165.4(5) . . . . ?
Sn1 N2 C9 C10 11.4(11) . . . . ?
Sn1 N2 C6 C5 -10.7(10) . . . . ?
Sn1 N2 C6 C7 166.3(5) . . . . ?
Sn1 N1 C4 C3 -167.5(5) . . . . ?
Sn1 N1 C4 C5 10.4(10) . . . . ?
Sn1 N1 C1 C2 167.0(5) . . . . ?
Sn1 N1 C1 C10 -11.0(10) . . . 2_666 ?
I1 C29 C30 C31 -178.9(7) . . . . ?
O1 C25 C26 C27 -4.1(11) . . . . ?
O1 C25 C26 C31 179.4(8) . . . . ?
N2 C9 C8 C7 -0.6(9) . . . . ?
N2 C9 C10 C1 -5.3(13) . . . 2_666 ?
N2 C9 C10 C11 175.4(7) . . . . ?
N2 C6 C5 C4 5.0(12) . . . . ?
N2 C6 C5 C17 -179.2(7) . . . . ?
N2 C6 C7 C8 -1.8(8) . . . . ?
N1 C4 C3 C2 1.1(9) . . . . ?
N1 C4 C5 C6 -4.9(12) . . . . ?
N1 C4 C5 C17 179.5(7) . . . . ?
N1 C1 C2 C3 0.0(9) . . . . ?
O2 C25 C26 C27 174.8(8) . . . . ?
O2 C25 C26 C31 -1.7(13) . . . . ?
C4 N1 C1 C2 0.7(8) . . . . ?
C4 N1 C1 C10 -177.4(7) . . . 2_666 ?
C4 C3 C2 C1 -0.7(9) . . . . ?
C9 N2 C6 C5 -175.6(7) . . . . ?
C9 N2 C6 C7 1.4(8) . . . . ?
C1 N1 C4 C3 -1.1(8) . . . . ?
C1 N1 C4 C5 176.8(7) . . . . ?
C6 N2 C9 C8 -0.6(8) . . . . ?
C6 N2 C9 C10 176.3(7) . . . . ?
C6 C7 C8 C9 1.4(9) . . . . ?
C3 C4 C5 C6 172.6(7) . . . . ?
C3 C4 C5 C17 -3.1(11) . . . . ?
C17 C18 C19 C20 -0.4(12) . . . . ?
C17 C22 C21 C20 0.5(14) . . . . ?
C18 C17 C5 C4 69.8(9) . . . . ?
C18 C17 C5 C6 -106.4(8) . . . . ?
C18 C17 C22 C21 -0.6(12) . . . . ?
C16 C11 C10 C9 124.4(8) . . . . ?
C16 C11 C10 C1 -54.9(9) . . . 2_666 ?
C16 C11 C12 C13 -2.1(11) . . . . ?
C11 C16 C15 C14 1.8(11) . . . . ?
C5 C4 C3 C2 -176.8(7) . . . . ?
C5 C6 C7 C8 175.2(7) . . . . ?
C5 C17 C18 C19 178.0(7) . . . . ?
C5 C17 C22 C21 -178.1(8) . . . . ?
C7 C6 C5 C4 -171.5(7) . . . . ?
C7 C6 C5 C17 4.3(11) . . . . ?
C14 C13 C12 C11 0.6(11) . . . . ?
C15 C16 C11 C10 -177.9(7) . . . . ?
C15 C16 C11 C12 1.0(11) . . . . ?
C15 C14 C13 C12 2.1(12) . . . . ?
C24 C14 C15 C16 177.4(7) . . . . ?
C24 C14 C13 C12 -178.6(7) . . . . ?
C8 C9 C10 C1 171.0(7) . . . 2_666 ?
C8 C9 C10 C11 -8.3(11) . . . . ?
C13 C14 C15 C16 -3.3(11) . . . . ?
C10 C9 C8 C7 -177.4(7) . . . . ?
C10 C1 C2 C3 178.1(7) 2_666 . . . ?
C10 C11 C12 C13 176.7(7) . . . . ?
C27 C28 C29 I1 179.9(6) . . . . ?
C27 C28 C29 C30 -1.4(14) . . . . ?
C27 C26 C31 C30 1.1(14) . . . . ?
C22 C17 C18 C19 0.5(12) . . . . ?
C22 C17 C5 C4 -112.7(8) . . . . ?
C22 C17 C5 C6 71.1(9) . . . . ?
C12 C11 C10 C9 -54.5(10) . . . . ?
C12 C11 C10 C1 126.2(8) . . . 2_666 ?
C23 C20 C19 C18 -179.2(8) . . . . ?
C23 C20 C21 C22 179.1(8) . . . . ?
C25 C26 C31 C30 177.6(8) . . . . ?
C19 C20 C21 C22 -0.4(14) . . . . ?
C21 C20 C19 C18 0.3(13) . . . . ?
C28 C27 C26 C25 -176.4(8) . . . . ?
C28 C27 C26 C31 0.0(13) . . . . ?
C28 C29 C30 C31 2.5(15) . . . . ?
C26 C27 C28 C29 0.1(13) . . . . ?
C26 C31 C30 C29 -2.3(15) . . . . ?
C32 N015 C34 O3 -173.5(14) . . . . ?
C33 N015 C34 O3 6(2) . . . . ?
